data_2223832
loop_
_publ_author_name
'Hou, Rui-Bin'
'Li, Bao'
'Chen, Tie'
'Yin, Bing-Zhu'
'Wu, Li-Xin'

_publ_section_title
2,3-[(3,6-Dioxaoctane-1,8-diyl)bis(sulfanediylmethylene)]-6,7-bis(methylsulfanyl)-1,4,5,8-tetrathiafulvalene
_journal_coeditor_code HG2569
_journal_issue 11
_journal_name_full 'Acta Crystallographica Section E'
_journal_page_first o2783
_journal_paper_doi 10.1107/S1600536809041804
_journal_volume 65
_journal_year 2009
_chemical_formula_iupac 'C16 H22 O2 S8'
_chemical_formula_moiety 'C16 H22 O2 S8'
_chemical_formula_sum 'C16 H22 O2 S8'
_chemical_formula_weight 502.82
_chemical_name_systematic
;
2,3-[(3,6-Dioxaoctane-1,8-diyl)bis(sulfanediylmethylene)]-6,7-
bis(methylsulfanyl)-1,4,5,8-tetrathiafulvalene
;
_space_group_IT_number 2
_symmetry_cell_setting triclinic
_symmetry_space_group_name_Hall '-P 1'
_symmetry_space_group_name_H-M 'P -1'
_atom_sites_solution_hydrogens geom
_atom_sites_solution_primary direct
_atom_sites_solution_secondary difmap
_cell_angle_alpha 98.49(3)
_cell_angle_beta 105.58(3)
_cell_angle_gamma 113.33(3)
_cell_formula_units_Z 2
_cell_length_a 9.1748(18)
_cell_length_b 10.177(2)
_cell_length_c 14.273(3)
_cell_measurement_reflns_used 9031
_cell_measurement_temperature 291(2)
_cell_measurement_theta_max 27.50
_cell_measurement_theta_min 3.10
_cell_volume 1129.1(6)
_computing_cell_refinement 'RAPID-AUTO (Rigaku Corporation, 1998)'
_computing_data_collection 'RAPID-AUTO (Rigaku Corporation, 1998)'
_computing_data_reduction 'CrystalStructure (Rigaku/MSC and Rigaku Corporation, 2002)'
_computing_molecular_graphics 'PLATON (Spek, 2009)'
_computing_publication_material 'SHELXL-97 (Sheldrick, 2008)'
_computing_structure_refinement 'SHELXL-97 (Sheldrick, 2008)'
_computing_structure_solution 'SHELXS-97 (Sheldrick, 2008)'
_diffrn_ambient_temperature 291(2)
_diffrn_measured_fraction_theta_full 0.994
_diffrn_measured_fraction_theta_max 0.994
_diffrn_measurement_device_type 'Rigaku R-AXIS RAPID'
_diffrn_measurement_method '\w scans'
_diffrn_radiation_monochromator graphite
_diffrn_radiation_source 'fine-focus sealed tube'
_diffrn_radiation_type MoK\a
_diffrn_radiation_wavelength 0.71073
_diffrn_reflns_av_R_equivalents 0.0140
_diffrn_reflns_av_sigmaI/netI 0.0174
_diffrn_reflns_limit_h_max 10
_diffrn_reflns_limit_h_min -10
_diffrn_reflns_limit_k_max 12
_diffrn_reflns_limit_k_min -12
_diffrn_reflns_limit_l_max 15
_diffrn_reflns_limit_l_min -16
_diffrn_reflns_number 8752
_diffrn_reflns_theta_full 25.00
_diffrn_reflns_theta_max 25.00
_diffrn_reflns_theta_min 3.09
_diffrn_standards_decay_% 0
_diffrn_standards_interval_count 0
_diffrn_standards_interval_time 0
_diffrn_standards_number 0
_exptl_absorpt_coefficient_mu 0.800
_exptl_absorpt_correction_T_max 0.9101
_exptl_absorpt_correction_T_min 0.8962
_exptl_absorpt_correction_type multi-scan
_exptl_absorpt_process_details '(ABSCOR; Higashi, 1995)'
_exptl_crystal_colour yellow
_exptl_crystal_density_diffrn 1.479
_exptl_crystal_density_method 'not measured'
_exptl_crystal_description block
_exptl_crystal_F_000 524
_exptl_crystal_size_max 0.14
_exptl_crystal_size_mid 0.12
_exptl_crystal_size_min 0.12
_refine_diff_density_max 0.890
_refine_diff_density_min -0.468
_refine_ls_extinction_method none
_refine_ls_goodness_of_fit_ref 1.169
_refine_ls_hydrogen_treatment constr
_refine_ls_matrix_type full
_refine_ls_number_parameters 237
_refine_ls_number_reflns 3948
_refine_ls_number_restraints 0
_refine_ls_restrained_S_all 1.169
_refine_ls_R_factor_all 0.0480
_refine_ls_R_factor_gt 0.0415
_refine_ls_shift/su_max 0.011
_refine_ls_shift/su_mean 0.001
_refine_ls_structure_factor_coef Fsqd
_refine_ls_weighting_details 'calc w=1/[\s^2^(Fo^2^)+(0.0734P)^2^+0.3957P] where P=(Fo^2^+2Fc^2^)/3'
_refine_ls_weighting_scheme calc
_refine_ls_wR_factor_gt 0.1246
_refine_ls_wR_factor_ref 0.1283
_reflns_number_gt 3345
_reflns_number_total 3948
_reflns_threshold_expression >2sigma(I)
_cod_data_source_file hg2569.cif
_cod_data_source_block I
_cod_original_cell_volume 1129.1(4)
_cod_database_code 2223832
_cod_database_fobs_code 2223832

loop_
_symmetry_equiv_pos_as_xyz
'x, y, z'
'-x, -y, -z'

loop_
_atom_site_type_symbol
_atom_site_label
_atom_site_fract_x
_atom_site_fract_y
_atom_site_fract_z
_atom_site_U_iso_or_equiv
_atom_site_adp_type
_atom_site_calc_flag
_atom_site_refinement_flags
_atom_site_occupancy
_atom_site_disorder_assembly
_atom_site_disorder_group
C C1 1.3188(5) 1.3283(5) 1.4807(3) 0.0753(11) Uani d . 1 . .
H H1A 1.3746 1.2709 1.4639 0.113 Uiso calc R 1 . .
H H1B 1.3938 1.4078 1.5421 0.113 Uiso calc R 1 . .
H H1C 1.2897 1.3696 1.4264 0.113 Uiso calc R 1 . .
C C2 1.0102(4) 1.0784(3) 1.3801(2) 0.0407(6) Uani d . 1 . .
C C3 0.9324(3) 0.8957(3) 1.2084(2) 0.0391(6) Uani d . 1 . .
C C4 0.9441(3) 0.8476(3) 1.1199(2) 0.0385(6) Uani d . 1 . .
C C5 1.0573(4) 0.8202(3) 0.9740(2) 0.0390(6) Uani d . 1 . .
C C6 1.1888(4) 0.8549(3) 0.9252(2) 0.0468(7) Uani d . 1 . .
H H6A 1.2329 0.9591 0.9262 0.056 Uiso calc R 1 . .
H H6B 1.1347 0.7950 0.8548 0.056 Uiso calc R 1 . .
C C7 1.2681(5) 0.6217(4) 0.9544(3) 0.0651(9) Uani d . 1 . .
H H7A 1.3327 0.5927 1.0056 0.078 Uiso calc R 1 . .
H H7B 1.1542 0.5855 0.9562 0.078 Uiso calc R 1 . .
C C8 1.2573(7) 0.5487(5) 0.8545(4) 0.0880(13) Uani d . 1 . .
H H8A 1.3674 0.5934 0.8475 0.106 Uiso calc R 1 . .
H H8B 1.2227 0.4433 0.8467 0.106 Uiso calc R 1 . .
C C9 1.0860(8) 0.4660(7) 0.6849(4) 0.1128(19) Uani d . 1 . .
H H9A 1.1787 0.4945 0.6595 0.135 Uiso calc R 1 . .
H H9B 1.0565 0.3662 0.6920 0.135 Uiso calc R 1 . .
C C10 0.9459(9) 0.4676(9) 0.6175(4) 0.131(3) Uani d . 1 . .
H H10A 0.8974 0.3828 0.5580 0.157 Uiso calc R 1 . .
H H10B 0.9870 0.5570 0.5958 0.157 Uiso calc R 1 . .
C C11 0.7180(7) 0.3431(5) 0.6827(4) 0.0914(14) Uani d . 1 . .
H H11A 0.7741 0.2801 0.6902 0.110 Uiso calc R 1 . .
H H11B 0.6044 0.2836 0.6321 0.110 Uiso calc R 1 . .
C C12 0.7074(4) 0.4011(4) 0.7818(3) 0.0623(9) Uani d . 1 . .
H H12A 0.8214 0.4560 0.8325 0.075 Uiso calc R 1 . .
H H12B 0.6441 0.3173 0.8033 0.075 Uiso calc R 1 . .
C C13 0.7897(4) 0.7058(4) 0.8160(2) 0.0529(7) Uani d . 1 . .
H H13A 0.8643 0.7022 0.7798 0.063 Uiso calc R 1 . .
H H13B 0.7503 0.7771 0.7975 0.063 Uiso calc R 1 . .
C C14 0.8897(4) 0.7596(3) 0.9285(2) 0.0396(6) Uani d . 1 . .
C C15 0.8397(4) 1.0198(3) 1.3351(2) 0.0443(6) Uani d . 1 . .
C C16 0.5893(6) 1.1099(6) 1.2868(4) 0.0912(14) Uani d . 1 . .
H H16A 0.6654 1.1911 1.2698 0.137 Uiso calc R 1 . .
H H16B 0.5123 1.1380 1.3080 0.137 Uiso calc R 1 . .
H H16C 0.5258 1.0238 1.2283 0.137 Uiso calc R 1 . .
O O1 1.1364(5) 0.5674(4) 0.7799(2) 0.0980(10) Uani d . 1 . .
O O2 0.8095(6) 0.4633(5) 0.6516(3) 0.1180(14) Uani d . 1 . .
S S1 1.12983(11) 1.21034(9) 1.49854(6) 0.0562(2) Uani d . 1 . .
S S2 1.10990(9) 0.99321(8) 1.32208(5) 0.0452(2) Uani d . 1 . .
S S3 1.13813(9) 0.87356(9) 1.10784(5) 0.0456(2) Uani d . 1 . .
S S4 1.36459(10) 0.82043(9) 0.98642(7) 0.0545(2) Uani d . 1 . .
S S5 0.60655(10) 0.52141(11) 0.77587(7) 0.0664(3) Uani d . 1 . .
S S6 0.76769(9) 0.74362(8) 1.00707(5) 0.0456(2) Uani d . 1 . .
S S7 0.74108(9) 0.86596(9) 1.22600(6) 0.0486(2) Uani d . 1 . .
S S8 0.71029(12) 1.06618(12) 1.38866(7) 0.0675(3) Uani d . 1 . .

loop_
_atom_site_aniso_label
_atom_site_aniso_U_11
_atom_site_aniso_U_22
_atom_site_aniso_U_33
_atom_site_aniso_U_12
_atom_site_aniso_U_13
_atom_site_aniso_U_23
C1 0.062(2) 0.072(3) 0.051(2) 0.0072(19) 0.0037(16) -0.0007(18)
C2 0.0527(16) 0.0355(14) 0.0323(14) 0.0190(12) 0.0161(12) 0.0072(11)
C3 0.0420(14) 0.0340(14) 0.0362(14) 0.0157(12) 0.0118(11) 0.0049(11)
C4 0.0411(14) 0.0338(14) 0.0360(14) 0.0174(11) 0.0103(11) 0.0037(11)
C5 0.0522(16) 0.0361(14) 0.0335(14) 0.0279(13) 0.0129(12) 0.0057(11)
C6 0.0524(16) 0.0505(17) 0.0488(17) 0.0315(14) 0.0221(13) 0.0149(14)
C7 0.082(2) 0.054(2) 0.076(2) 0.0400(19) 0.037(2) 0.0251(18)
C8 0.121(4) 0.068(3) 0.091(3) 0.057(3) 0.046(3) 0.013(2)
C9 0.122(4) 0.122(4) 0.080(3) 0.051(4) 0.046(3) -0.016(3)
C10 0.187(6) 0.230(8) 0.069(3) 0.164(6) 0.076(4) 0.046(4)
C11 0.117(4) 0.077(3) 0.089(3) 0.063(3) 0.030(3) 0.008(2)
C12 0.0570(19) 0.054(2) 0.062(2) 0.0141(16) 0.0183(16) 0.0165(17)
C13 0.0618(18) 0.0575(19) 0.0353(16) 0.0327(16) 0.0074(13) 0.0055(14)
C14 0.0506(15) 0.0340(14) 0.0346(14) 0.0240(12) 0.0116(12) 0.0046(11)
C15 0.0539(16) 0.0419(16) 0.0398(15) 0.0208(13) 0.0233(13) 0.0099(12)
C16 0.073(3) 0.117(4) 0.094(3) 0.062(3) 0.026(2) 0.014(3)
O1 0.123(3) 0.077(2) 0.0679(19) 0.0270(19) 0.0434(18) -0.0154(15)
O2 0.174(4) 0.173(4) 0.125(3) 0.139(3) 0.107(3) 0.092(3)
S1 0.0735(5) 0.0488(5) 0.0330(4) 0.0198(4) 0.0176(4) 0.0014(3)
S2 0.0465(4) 0.0487(4) 0.0353(4) 0.0234(3) 0.0099(3) 0.0029(3)
S3 0.0433(4) 0.0557(5) 0.0351(4) 0.0277(3) 0.0082(3) 0.0015(3)
S4 0.0418(4) 0.0531(5) 0.0658(5) 0.0231(4) 0.0160(4) 0.0109(4)
S5 0.0432(4) 0.0805(6) 0.0507(5) 0.0237(4) 0.0052(3) -0.0148(4)
S6 0.0404(4) 0.0461(4) 0.0384(4) 0.0164(3) 0.0089(3) -0.0005(3)
S7 0.0433(4) 0.0459(4) 0.0454(4) 0.0121(3) 0.0176(3) 0.0029(3)
S8 0.0690(5) 0.0832(7) 0.0609(6) 0.0388(5) 0.0379(4) 0.0115(5)

loop_
_atom_type_symbol
_atom_type_description
_atom_type_scat_dispersion_real
_atom_type_scat_dispersion_imag
_atom_type_scat_source
C C 0.0033 0.0016 'International Tables Vol C Tables 4.2.6.8 and 6.1.1.4'
H H 0.0000 0.0000 'International Tables Vol C Tables 4.2.6.8 and 6.1.1.4'
O O 0.0106 0.0060 'International Tables Vol C Tables 4.2.6.8 and 6.1.1.4'
S S 0.1246 0.1234 'International Tables Vol C Tables 4.2.6.8 and 6.1.1.4'

loop_
_geom_angle_atom_site_label_1
_geom_angle_atom_site_label_2
_geom_angle_atom_site_label_3
_geom_angle_site_symmetry_1
_geom_angle_site_symmetry_3
_geom_angle
_geom_angle_publ_flag
S1 C1 H1A . . 109.5 ?
S1 C1 H1B . . 109.5 ?
H1A C1 H1B . . 109.5 ?
S1 C1 H1C . . 109.5 ?
H1A C1 H1C . . 109.5 ?
H1B C1 H1C . . 109.5 ?
C15 C2 S1 . . 124.6(2) ?
C15 C2 S2 . . 116.2(2) ?
S1 C2 S2 . . 118.48(17) ?
C4 C3 S7 . . 124.5(2) ?
C4 C3 S2 . . 123.0(2) ?
S7 C3 S2 . . 112.44(15) ?
C3 C4 S6 . . 123.6(2) ?
C3 C4 S3 . . 122.6(2) ?
S6 C4 S3 . . 113.75(15) ?
C14 C5 C6 . . 127.7(3) ?
C14 C5 S3 . . 116.9(2) ?
C6 C5 S3 . . 115.3(2) ?
C5 C6 S4 . . 113.8(2) ?
C5 C6 H6A . . 108.8 ?
S4 C6 H6A . . 108.8 ?
C5 C6 H6B . . 108.8 ?
S4 C6 H6B . . 108.8 ?
H6A C6 H6B . . 107.7 ?
C8 C7 S4 . . 114.3(3) ?
C8 C7 H7A . . 108.7 ?
S4 C7 H7A . . 108.7 ?
C8 C7 H7B . . 108.7 ?
S4 C7 H7B . . 108.7 ?
H7A C7 H7B . . 107.6 ?
O1 C8 C7 . . 108.0(3) ?
O1 C8 H8A . . 110.1 ?
C7 C8 H8A . . 110.1 ?
O1 C8 H8B . . 110.1 ?
C7 C8 H8B . . 110.1 ?
H8A C8 H8B . . 108.4 ?
C10 C9 O1 . . 108.7(5) ?
C10 C9 H9A . . 109.9 ?
O1 C9 H9A . . 109.9 ?
C10 C9 H9B . . 109.9 ?
O1 C9 H9B . . 109.9 ?
H9A C9 H9B . . 108.3 ?
C9 C10 O2 . . 118.5(4) ?
C9 C10 H10A . . 107.7 ?
O2 C10 H10A . . 107.7 ?
C9 C10 H10B . . 107.7 ?
O2 C10 H10B . . 107.7 ?
H10A C10 H10B . . 107.1 ?
O2 C11 C12 . . 109.1(4) ?
O2 C11 H11A . . 109.9 ?
C12 C11 H11A . . 109.9 ?
O2 C11 H11B . . 109.9 ?
C12 C11 H11B . . 109.9 ?
H11A C11 H11B . . 108.3 ?
C11 C12 S5 . . 113.1(3) ?
C11 C12 H12A . . 109.0 ?
S5 C12 H12A . . 108.9 ?
C11 C12 H12B . . 108.9 ?
S5 C12 H12B . . 109.0 ?
H12A C12 H12B . . 107.8 ?
C14 C13 S5 . . 113.2(2) ?
C14 C13 H13A . . 108.9 ?
S5 C13 H13A . . 108.9 ?
C14 C13 H13B . . 108.9 ?
S5 C13 H13B . . 108.9 ?
H13A C13 H13B . . 107.7 ?
C5 C14 C13 . . 127.3(3) ?
C5 C14 S6 . . 117.3(2) ?
C13 C14 S6 . . 115.4(2) ?
C2 C15 S8 . . 124.2(2) ?
C2 C15 S7 . . 116.8(2) ?
S8 C15 S7 . . 118.15(17) ?
S8 C16 H16A . . 109.5 ?
S8 C16 H16B . . 109.5 ?
H16A C16 H16B . . 109.5 ?
S8 C16 H16C . . 109.5 ?
H16A C16 H16C . . 109.5 ?
H16B C16 H16C . . 109.5 ?
C9 O1 C8 . . 110.0(4) ?
C11 O2 C10 . . 121.3(4) ?
C2 S1 C1 . . 102.60(16) ?
C3 S2 C2 . . 94.09(13) ?
C4 S3 C5 . . 94.92(13) ?
C7 S4 C6 . . 102.45(18) ?
C12 S5 C13 . . 101.68(16) ?
C4 S6 C14 . . 94.74(13) ?
C3 S7 C15 . . 93.90(14) ?
C15 S8 C16 . . 101.88(18) ?

loop_
_geom_bond_atom_site_label_1
_geom_bond_atom_site_label_2
_geom_bond_site_symmetry_2
_geom_bond_distance
_geom_bond_publ_flag
C1 S1 . 1.786(4) ?
C1 H1A . 0.9600 ?
C1 H1B . 0.9600 ?
C1 H1C . 0.9600 ?
C2 C15 . 1.351(4) ?
C2 S1 . 1.741(3) ?
C2 S2 . 1.760(3) ?
C3 C4 . 1.335(4) ?
C3 S7 . 1.753(3) ?
C3 S2 . 1.759(3) ?
C4 S6 . 1.753(3) ?
C4 S3 . 1.753(3) ?
C5 C14 . 1.327(4) ?
C5 C6 . 1.500(4) ?
C5 S3 . 1.763(3) ?
C6 S4 . 1.809(3) ?
C6 H6A . 0.9700 ?
C6 H6B . 0.9700 ?
C7 C8 . 1.465(6) ?
C7 S4 . 1.782(4) ?
C7 H7A . 0.9700 ?
C7 H7B . 0.9700 ?
C8 O1 . 1.411(6) ?
C8 H8A . 0.9700 ?
C8 H8B . 0.9700 ?
C9 C10 . 1.391(8) ?
C9 O1 . 1.410(5) ?
C9 H9A . 0.9700 ?
C9 H9B . 0.9700 ?
C10 O2 . 1.448(6) ?
C10 H10A . 0.9700 ?
C10 H10B . 0.9700 ?
C11 O2 . 1.394(6) ?
C11 C12 . 1.493(6) ?
C11 H11A . 0.9700 ?
C11 H11B . 0.9700 ?
C12 S5 . 1.802(4) ?
C12 H12A . 0.9700 ?
C12 H12B . 0.9700 ?
C13 C14 . 1.506(4) ?
C13 S5 . 1.828(4) ?
C13 H13A . 0.9700 ?
C13 H13B . 0.9700 ?
C14 S6 . 1.767(3) ?
C15 S8 . 1.744(3) ?
C15 S7 . 1.760(3) ?
C16 S8 . 1.806(5) ?
C16 H16A . 0.9600 ?
C16 H16B . 0.9600 ?
C16 H16C . 0.9600 ?

loop_
_geom_hbond_atom_site_label_D
_geom_hbond_atom_site_label_H
_geom_hbond_atom_site_label_A
_geom_hbond_site_symmetry_A
_geom_hbond_distance_DH
_geom_hbond_distance_HA
_geom_hbond_distance_DA
_geom_hbond_angle_DHA
C8 H8A S5 1_655 0.97 2.94 3.762(5) 143.0
C1 H1C O2 2_777 0.96 2.49 3.379(6) 153.9

loop_
_cod_related_entry_id
_cod_related_entry_database
_cod_related_entry_code
1 ChemSpider 24743546
